data_1558656
loop_
_publ_author_name
'Corfield, Peter W. R.'
'Stavola, Thomas James'

_publ_section_title
;
 Poly[diethylammonium
 [tetra-\m~2~-cyanido-\k^8^<i>C</i>:<i>N</i>-tricuprate(I)]], a
 two-dimensional network solid
;
_journal_coeditor_code PK4028
_journal_issue 7
_journal_name_full IUCrData
_journal_page_first x200968
_journal_paper_doi 10.1107/S2414314620009682
_journal_volume 5
_journal_year 2020
_chemical_formula_iupac '(C4 H12 N1) [Cu3 (C N)4]'
_chemical_formula_moiety 'C4 H12 N1 +, Cu3 C4 N4  -'
_chemical_formula_sum 'C8 H12 Cu3 N5'
_chemical_formula_weight 368.85
_chemical_name_systematic
;
Poly[diethylammonium
[tetra-\m~2~-cyanido-\k^8^<i>C</i>:<i>N</i>-tricuprate(I)]]
;
_space_group_IT_number 5
_space_group_name_Hall 'C 2y'
_space_group_name_H-M_alt 'C 1 2 1'
_symmetry_cell_setting monoclinic
_symmetry_space_group_name_Hall 'C 2y'
_symmetry_space_group_name_H-M 'C 1 2 1'
_atom_sites_solution_hydrogens mixed
_atom_sites_solution_primary heavy
_atom_sites_solution_secondary difmap
_audit_creation_method SHELXL-2017/1
_cell_angle_alpha 90
_cell_angle_beta 120.444(3)
_cell_angle_gamma 90
_cell_formula_units_Z 2
_cell_length_a 12.6825(8)
_cell_length_b 8.3355(5)
_cell_length_c 7.2205(5)
_cell_measurement_reflns_used 791
_cell_measurement_temperature 302(2)
_cell_measurement_theta_max 27.41
_cell_measurement_theta_min 3.28
_cell_volume 658.07(8)
_computing_cell_refinement
;
SCALEPACK (Otwinowski & Minor, 1997)
;
_computing_data_collection
;
<i>KappaCCD Server Software</i> (Nonius, 1997)
;
_computing_data_reduction
;
DENZO and SCALEPACK (Otwinowski & Minor,1997)
;
_computing_molecular_graphics
;
ORTEPIII (Burnett & Johnson, 1996) and ORTEP-3 for Windows  (Farrugia,
2012)
;
_computing_publication_material
;
publCIF (Westrip, 2010)
;
_computing_structure_refinement
;
<i>SHELXL2017/1</i> (Sheldrick, 2015)
;
_computing_structure_solution
;
SHELXS97 (Sheldrick, 2008)
;
_diffrn_ambient_temperature 302(2)
_diffrn_detector_area_resol_mean 9
_diffrn_measured_fraction_theta_full 0.992
_diffrn_measured_fraction_theta_max 0.993
_diffrn_measurement_device '95mm CCD camera on \k-goniostat'
_diffrn_measurement_device_type 'Enraf--Nonius KappaCCD'
_diffrn_measurement_method 'combination of \w and \f scans'
_diffrn_radiation_monochromator graphite
_diffrn_radiation_source 'fine-focus sealed tube'
_diffrn_radiation_type MoK\a
_diffrn_radiation_wavelength 0.7107
_diffrn_reflns_av_R_equivalents 0.039
_diffrn_reflns_av_unetI/netI 0.0308
_diffrn_reflns_limit_h_max 16
_diffrn_reflns_limit_h_min -16
_diffrn_reflns_limit_k_max 10
_diffrn_reflns_limit_k_min -10
_diffrn_reflns_limit_l_max 9
_diffrn_reflns_limit_l_min -9
_diffrn_reflns_number 2500
_diffrn_reflns_theta_full 25.241
_diffrn_reflns_theta_max 27.412
_diffrn_reflns_theta_min 3.272
_exptl_absorpt_coefficient_mu 4.783
_exptl_absorpt_correction_T_max 0.68
_exptl_absorpt_correction_T_min 0.51
_exptl_absorpt_correction_type multi-scan
_exptl_absorpt_process_details
;
(Otwinowski & Minor,1997)
;
_exptl_crystal_colour 'pale green'
_exptl_crystal_density_diffrn 1.861
_exptl_crystal_density_meas 1.840(10)
_exptl_crystal_density_method 'flotation in CCl4/dibromoethane mixtures'
_exptl_crystal_description ' irregular block'
_exptl_crystal_F_000 364
_exptl_crystal_size_max 0.150
_exptl_crystal_size_mid 0.130
_exptl_crystal_size_min 0.080
_refine_diff_density_max 0.216
_refine_diff_density_min -0.290
_refine_ls_abs_structure_details
;
 Twinning involves reflection, so the Flack parameter of 0.13 (5)
 implies the presence of a small amount of the inverted form
;
_refine_ls_abs_structure_Flack 0.13(5)
_refine_ls_extinction_coef 0.015(3)
_refine_ls_extinction_expression Fc^*^=kFc[1+0.001xFc^2^\l^3^/sin(2\q)]^-1/4^
_refine_ls_extinction_method
;
SHELXL-2017/1 (Sheldrick 2015)
;
_refine_ls_goodness_of_fit_ref 1.041
_refine_ls_hydrogen_treatment mixed
_refine_ls_matrix_type full
_refine_ls_number_parameters 82
_refine_ls_number_reflns 1487
_refine_ls_number_restraints 2
_refine_ls_restrained_S_all 1.040
_refine_ls_R_factor_all 0.0464
_refine_ls_R_factor_gt 0.0308
_refine_ls_shift/su_max 0.000
_refine_ls_shift/su_mean 0.000
_refine_ls_structure_factor_coef Fsqd
_refine_ls_weighting_details 'w=1/[\s^2^(Fo^2^)+(0.0210P)^2^+0.7300P] where P=(Fo^2^+2Fc^2^)/3'
_refine_ls_weighting_scheme calc
_refine_ls_wR_factor_gt 0.0623
_refine_ls_wR_factor_ref 0.0692
_reflns_number_gt 1191
_reflns_number_total 1487
_reflns_threshold_expression 'I > 2\s(I)'
_cod_data_source_file pk4028sup1.cif
_cod_data_source_block I
_cod_original_sg_symbol_H-M 'C 2'
_cod_database_code 1558656
_shelx_space_group_comment
;
The symmetry employed for this shelxl refinement is uniquely defined
by the following loop, which should always be used as a source of
symmetry information in preference to the above space-group names.
They are only intended as comments.
;
_shelx_estimated_absorpt_t_min 0.534
_shelx_estimated_absorpt_t_max 0.701

loop_
_symmetry_equiv_pos_as_xyz
'x, y, z'
'-x, y, -z'
'x+1/2, y+1/2, z'
'-x+1/2, y+1/2, -z'

loop_
_atom_site_type_symbol
_atom_site_label
_atom_site_fract_x
_atom_site_fract_y
_atom_site_fract_z
_atom_site_U_iso_or_equiv
_atom_site_adp_type
_atom_site_calc_flag
_atom_site_occupancy
_atom_site_disorder_assembly
_atom_site_disorder_group
Cu Cu1 0.000000 0.0002(2) 0.000000 0.0860(6) Uani d 1 . .
Cu Cu2 0.18717(6) -0.02348(14) 0.78258(9) 0.0636(3) Uani d 1 . .
C C1 0.1211(4) -0.0060(10) 0.4775(7) 0.0605(12) Uani d 0.5 . .
N N1A 0.1211(4) -0.0060(10) 0.4775(7) 0.0605(12) Uani d 0.5 . .
N N1 0.0777(4) -0.0015(11) 0.2956(8) 0.0683(16) Uani d 0.5 . .
C C1A 0.0777(4) -0.0015(11) 0.2956(8) 0.0683(16) Uani d 0.5 . .
C C2A 0.2142(6) 0.1819(7) 0.9323(10) 0.066(2) Uani d 0.22(8) . .
N N2 0.2142(6) 0.1819(7) 0.9323(10) 0.066(2) Uani d 0.78(8) . .
N N2A 0.2525(7) 0.2919(8) 1.0428(11) 0.064(2) Uani d 0.22(8) . .
C C2 0.2525(7) 0.2919(8) 1.0428(11) 0.064(2) Uani d 0.78(8) . .
N N3 0.000000 0.3473(8) 0.500000 0.0606(17) Uani d 1 . .
H H3 0.033(6) 0.277(6) 0.606(8) 0.09(2) Uiso d 1 . .
C C31 0.0968(5) 0.4390(8) 0.4846(11) 0.071(2) Uani d 1 . .
H H31A 0.140222 0.506523 0.610650 0.106 Uiso calc 1 . .
H H31B 0.155145 0.363683 0.484731 0.106 Uiso calc 1 . .
C C32 0.0488(8) 0.5391(14) 0.2931(14) 0.118(4) Uani d 1 . .
H H32A 0.115278 0.590203 0.288774 0.177 Uiso calc 1 . .
H H32B -0.004388 0.619311 0.297044 0.177 Uiso calc 1 . .
H H32C 0.003720 0.473602 0.167536 0.177 Uiso calc 1 . .

loop_
_atom_site_aniso_label
_atom_site_aniso_U_11
_atom_site_aniso_U_22
_atom_site_aniso_U_33
_atom_site_aniso_U_12
_atom_site_aniso_U_13
_atom_site_aniso_U_23
Cu1 0.0970(8) 0.0960(16) 0.0395(5) 0.000 0.0158(5) 0.000
Cu2 0.0685(4) 0.0588(4) 0.0457(3) 0.0009(4) 0.0157(3) 0.0021(4)
C1 0.057(2) 0.068(3) 0.047(2) 0.007(3) 0.0188(19) 0.003(3)
N1A 0.057(2) 0.068(3) 0.047(2) 0.007(3) 0.0188(19) 0.003(3)
N1 0.065(3) 0.081(5) 0.045(2) 0.008(3) 0.017(2) -0.001(3)
C1A 0.065(3) 0.081(5) 0.045(2) 0.008(3) 0.017(2) -0.001(3)
C2A 0.079(4) 0.051(4) 0.050(3) 0.000(3) 0.020(3) 0.002(3)
N2 0.079(4) 0.051(4) 0.050(3) 0.000(3) 0.020(3) 0.002(3)
N2A 0.074(4) 0.053(4) 0.047(4) 0.004(3) 0.016(3) 0.007(3)
C2 0.074(4) 0.053(4) 0.047(4) 0.004(3) 0.016(3) 0.007(3)
N3 0.056(4) 0.056(4) 0.062(4) 0.000 0.023(3) 0.000
C31 0.054(3) 0.067(6) 0.077(4) 0.001(3) 0.023(3) 0.006(3)
C32 0.089(5) 0.158(12) 0.097(6) 0.007(6) 0.040(5) 0.049(6)

loop_
_atom_type_symbol
_atom_type_description
_atom_type_scat_dispersion_real
_atom_type_scat_dispersion_imag
_atom_type_scat_source
Cu Cu 0.3201 1.2651 'International Tables Vol C Tables 4.2.6.8 and 6.1.1.4'
N N 0.0061 0.0033 'International Tables Vol C Tables 4.2.6.8 and 6.1.1.4'
C C 0.0033 0.0016 'International Tables Vol C Tables 4.2.6.8 and 6.1.1.4'
H H 0.0000 0.0000 'International Tables Vol C Tables 4.2.6.8 and 6.1.1.4'

loop_
_geom_angle_atom_site_label_1
_geom_angle_atom_site_label_2
_geom_angle_atom_site_label_3
_geom_angle_site_symmetry_1
_geom_angle_site_symmetry_3
_geom_angle
_geom_angle_publ_flag
N1 Cu1 N1 2 . 179.1(6) ?
N2A Cu2 C1 4_547 . 128.3(3) ?
N2A Cu2 N2 4_547 . 116.4(2) ?
C1 Cu2 N2 . . 114.7(3) ?
N1 C1 Cu2 . . 176.5(6) ?
C1 N1 Cu1 . . 176.8(6) ?
C2 N2 Cu2 . . 167.0(6) ?
N2 C2 Cu2 . 4_557 178.3(5) ?
C31 N3 C31 . 2_556 118.6(7) ?
C31 N3 H3 . . 111(5) ?
C31 N3 H3 2_556 . 109(5) ?
C32 C31 N3 . . 113.5(5) ?
C32 C31 H31A . . 108.9 ?
N3 C31 H31A . . 108.9 ?
C32 C31 H31B . . 108.9 ?
N3 C31 H31B . . 108.9 ?
H31A C31 H31B . . 107.7 ?
C31 C32 H32A . . 109.5 ?
C31 C32 H32B . . 109.5 ?
H32A C32 H32B . . 109.5 ?
C31 C32 H32C . . 109.5 ?
H32A C32 H32C . . 109.5 ?
H32B C32 H32C . . 109.5 ?

loop_
_geom_bond_atom_site_label_1
_geom_bond_atom_site_label_2
_geom_bond_site_symmetry_2
_geom_bond_distance
_geom_bond_publ_flag
Cu1 N1 2 1.842(5) ?
Cu1 N1 . 1.842(5) ?
Cu2 N2A 4_547 1.889(7) ?
Cu2 C1 . 1.925(4) ?
Cu2 N2 . 1.960(7) ?
C1 N1 . 1.139(6) ?
N2 C2 . 1.149(7) ?
N3 C31 . 1.497(7) ?
N3 C31 2_556 1.497(7) ?
N3 H3 . 0.885(14) ?
C31 C32 . 1.457(10) ?
C31 H31A . 0.9700 ?
C31 H31B . 0.9700 ?
C32 H32A . 0.9600 ?
C32 H32B . 0.9600 ?
C32 H32C . 0.9600 ?

loop_
_geom_hbond_atom_site_label_D
_geom_hbond_atom_site_label_H
_geom_hbond_atom_site_label_A
_geom_hbond_site_symmetry_A
_geom_hbond_distance_DH
_geom_hbond_distance_HA
_geom_hbond_distance_DA
_geom_hbond_angle_DHA
_geom_hbond_publ_flag
N3 H3 N2 . 0.885(14) 2.44(4) 3.230(6) 149(6) yes

_cod_database_fobs_code 1558656
